data_4503954
loop_
_publ_author_name
'Das, Sanjib'
'Bharadwaj, Parimal K.'

_publ_section_title
;
 Supramolecular Host&#x2212;Guest Systems of Luminescent Zn(II) Complexes
 with Benzene, Nitrobenzene, and Ethanol:&#x00A0; Selectivity of Guest
 Inclusion and Solid-State Fluorescence Modulation Studies
;
_journal_issue 6
_journal_name_full 'Crystal Growth &amp; Design'
_journal_page_first 1192
_journal_paper_doi 10.1021/cg060531k
_journal_volume 7
_journal_year 2007
_chemical_formula_moiety 'C30 H28 N4 O4 Zn, 0.5(C6 H6)'
_chemical_formula_sum 'C33 H31 N4 O4 Zn'
_chemical_formula_weight 612.99
_chemical_name_systematic
;
 ?
;
_space_group_IT_number 15
_symmetry_cell_setting monoclinic
_symmetry_space_group_name_Hall '-C 2yc'
_symmetry_space_group_name_H-M 'C 1 2/c 1'
_atom_sites_solution_hydrogens geom
_atom_sites_solution_primary direct
_atom_sites_solution_secondary difmap
_audit_creation_method SHELXL-97
_cell_angle_alpha 90.000(5)
_cell_angle_beta 101.777(5)
_cell_angle_gamma 90.000(5)
_cell_formula_units_Z 8
_cell_length_a 36.917(5)
_cell_length_b 10.959(5)
_cell_length_c 14.071(5)
_cell_measurement_reflns_used 999
_cell_measurement_temperature 100(2)
_cell_measurement_theta_max +28.0
_cell_measurement_theta_min -28.0
_cell_volume 5573(3)
_computing_cell_refinement 'SAINT 6.45 (Brucker, 2003)'
_computing_data_collection 'SMART 5.628 (Brucker, 2003)'
_computing_data_reduction 'SAINT 6.45 (Brucker, 2003)'
_computing_molecular_graphics 'Diamond 2.1e'
_computing_structure_refinement 'SHELXL-97 (Sheldrick, 1997)'
_computing_structure_solution SIR-97
_diffrn_ambient_temperature 100(2)
_diffrn_measured_fraction_theta_full 0.993
_diffrn_measured_fraction_theta_max 0.993
_diffrn_measurement_device_type 'Brucker SMART APEX'
_diffrn_measurement_method /w-scans
_diffrn_radiation_monochromator graphite
_diffrn_radiation_source 'fine-focus sealed tube'
_diffrn_radiation_type MoK\a
_diffrn_radiation_wavelength 0.71069
_diffrn_reflns_av_R_equivalents 0.0394
_diffrn_reflns_av_sigmaI/netI 0.0494
_diffrn_reflns_limit_h_max 48
_diffrn_reflns_limit_h_min -49
_diffrn_reflns_limit_k_max 14
_diffrn_reflns_limit_k_min -14
_diffrn_reflns_limit_l_max 18
_diffrn_reflns_limit_l_min -13
_diffrn_reflns_number 18312
_diffrn_reflns_theta_full 28.31
_diffrn_reflns_theta_max 28.31
_diffrn_reflns_theta_min 2.25
_diffrn_standards_decay_% <0.05
_exptl_absorpt_coefficient_mu 0.928
_exptl_absorpt_correction_T_max 0.8888
_exptl_absorpt_correction_T_min 0.8581
_exptl_absorpt_correction_type empirical
_exptl_absorpt_process_details 'SADABS 2.10 (Bruker 2003)'
_exptl_crystal_colour 'deep yellow'
_exptl_crystal_density_diffrn 1.461
_exptl_crystal_density_method 'not measured'
_exptl_crystal_description Block
_exptl_crystal_F_000 2552
_exptl_crystal_size_max 0.17
_exptl_crystal_size_mid 0.15
_exptl_crystal_size_min 0.13
_refine_diff_density_max 0.494
_refine_diff_density_min -0.307
_refine_diff_density_rms 0.077
_refine_ls_extinction_method none
_refine_ls_goodness_of_fit_ref 1.012
_refine_ls_hydrogen_treatment mixed
_refine_ls_matrix_type full
_refine_ls_number_parameters 391
_refine_ls_number_reflns 6898
_refine_ls_number_restraints 0
_refine_ls_restrained_S_all 1.012
_refine_ls_R_factor_all 0.0613
_refine_ls_R_factor_gt 0.0439
_refine_ls_shift/su_max 0.001
_refine_ls_shift/su_mean 0.000
_refine_ls_structure_factor_coef Fsqd
_refine_ls_weighting_details 'calc w=1/[\s^2^(Fo^2^)+(0.0606P)^2^+0.0000P] where P=(Fo^2^+2Fc^2^)/3'
_refine_ls_weighting_scheme calc
_refine_ls_wR_factor_gt 0.1030
_refine_ls_wR_factor_ref 0.1105
_reflns_number_gt 5295
_reflns_number_total 6898
_reflns_threshold_expression >2sigma(I)
_cod_data_source_file cg060531ksi20070315_013824.cif
_cod_data_source_block compound_1
_cod_depositor_comments
;

2021-08-30
Z value and formula fixed to values more according to usual
chemical conventions.                 miguel
;
_cod_original_formula_sum 'C66 H62 N8 O8 Zn2'
_cod_original_formula_weight 1225.98
_cod_original_formula_moiety 'C66 H62 N8 O8 Zn2'
_cod_original_formula_units_Z 4
_cod_original_sg_symbol_H-M C2/c
_cod_database_code 4503954

loop_
_symmetry_equiv_pos_as_xyz
'x, y, z'
'-x, y, -z+1/2'
'x+1/2, y+1/2, z'
'-x+1/2, y+1/2, -z+1/2'
'-x, -y, -z'
'x, -y, z-1/2'
'-x+1/2, -y+1/2, -z'
'x+1/2, -y+1/2, z-1/2'

loop_
_atom_site_label
_atom_site_type_symbol
_atom_site_fract_x
_atom_site_fract_y
_atom_site_fract_z
_atom_site_U_iso_or_equiv
_atom_site_adp_type
_atom_site_occupancy
_atom_site_symmetry_multiplicity
_atom_site_calc_flag
_atom_site_refinement_flags
Zn1 Zn 0.417257(6) 0.19942(2) 0.016959(18) 0.01983(9) Uani 1 1 d .
O1 O 0.42088(4) 0.38000(14) -0.12729(12) 0.0298(4) Uani 1 1 d .
O2 O 0.40124(4) 0.18816(13) -0.12297(11) 0.0227(3) Uani 1 1 d .
O3 O 0.37225(4) 0.11462(13) 0.06322(12) 0.0257(4) Uani 1 1 d .
O4 O 0.38071(4) 0.31165(13) 0.07488(12) 0.0244(4) Uani 1 1 d .
N4 N 0.36267(6) 0.27043(16) -0.58057(14) 0.0280(4) Uani 1 1 d .
N3 N 0.21585(5) 0.26970(17) 0.15448(15) 0.0242(4) Uani 1 1 d .
N2 N 0.45293(5) 0.04822(16) 0.06105(13) 0.0200(4) Uani 1 1 d .
N1 N 0.46661(5) 0.28692(16) 0.07873(14) 0.0227(4) Uani 1 1 d .
C1 C 0.44526(6) -0.0699(2) 0.05219(16) 0.0254(5) Uani 1 1 d .
H1 H 0.4217 -0.0936 0.0207 0.030 Uiso 1 1 calc R
C2 C 0.47113(7) -0.1604(2) 0.08821(18) 0.0286(5) Uani 1 1 d .
H2 H 0.4647 -0.2424 0.0814 0.034 Uiso 1 1 calc R
C3 C 0.50602(6) -0.1269(2) 0.13360(17) 0.0271(5) Uani 1 1 d .
H3 H 0.5236 -0.1861 0.1574 0.033 Uiso 1 1 calc R
C4 C 0.51534(6) -0.0027(2) 0.14424(16) 0.0223(5) Uani 1 1 d .
C5 C 0.48744(5) 0.0817(2) 0.10700(15) 0.0199(4) Uani 1 1 d .
C6 C 0.49492(6) 0.21042(19) 0.11595(16) 0.0205(4) Uani 1 1 d .
C7 C 0.47304(6) 0.4065(2) 0.08387(17) 0.0293(5) Uani 1 1 d .
H7 H 0.4538 0.4595 0.0590 0.035 Uiso 1 1 calc R
C8 C 0.50744(7) 0.4550(2) 0.12495(18) 0.0342(6) Uani 1 1 d .
H8 H 0.5110 0.5391 0.1268 0.041 Uiso 1 1 calc R
C9 C 0.53597(6) 0.3782(2) 0.16267(18) 0.0325(6) Uani 1 1 d .
H9 H 0.5591 0.4100 0.1901 0.039 Uiso 1 1 calc R
C10 C 0.53031(6) 0.2516(2) 0.15992(16) 0.0249(5) Uani 1 1 d .
C11 C 0.55822(6) 0.1629(2) 0.19745(17) 0.0288(5) Uani 1 1 d .
H11 H 0.5817 0.1895 0.2274 0.035 Uiso 1 1 calc R
C12 C 0.55123(6) 0.0422(2) 0.19030(16) 0.0288(5) Uani 1 1 d .
H12 H 0.5699 -0.0128 0.2155 0.035 Uiso 1 1 calc R
C13 C 0.36190(7) 0.3790(2) -0.63991(18) 0.0314(5) Uani 1 1 d .
H13A H 0.3565 0.3565 -0.7073 0.047 Uiso 1 1 calc R
H13B H 0.3856 0.4187 -0.6247 0.047 Uiso 1 1 calc R
H13C H 0.3432 0.4337 -0.6270 0.047 Uiso 1 1 calc R
C14 C 0.34332(7) 0.1636(2) -0.62746(18) 0.0334(6) Uani 1 1 d .
H14A H 0.3403 0.1712 -0.6966 0.050 Uiso 1 1 calc R
H14B H 0.3194 0.1577 -0.6108 0.050 Uiso 1 1 calc R
H14C H 0.3574 0.0916 -0.6059 0.050 Uiso 1 1 calc R
C15 C 0.36988(6) 0.27889(18) -0.48076(17) 0.0208(5) Uani 1 1 d .
C16 C 0.38337(6) 0.38706(19) -0.43209(17) 0.0227(5) Uani 1 1 d .
H16 H 0.3850 0.4577 -0.4676 0.027 Uiso 1 1 calc R
C17 C 0.39408(6) 0.38939(19) -0.33260(17) 0.0223(5) Uani 1 1 d .
H17 H 0.4033 0.4616 -0.3023 0.027 Uiso 1 1 calc R
C18 C 0.39150(5) 0.28645(18) -0.27544(16) 0.0186(4) Uani 1 1 d .
C19 C 0.37560(5) 0.18163(18) -0.32353(17) 0.0199(4) Uani 1 1 d .
H19 H 0.3723 0.1130 -0.2873 0.024 Uiso 1 1 calc R
C20 C 0.36476(6) 0.17758(18) -0.42289(17) 0.0204(4) Uani 1 1 d .
H20 H 0.3539 0.1070 -0.4525 0.024 Uiso 1 1 calc R
C21 C 0.40564(6) 0.28804(19) -0.16833(17) 0.0218(5) Uani 1 1 d .
C22 C 0.19860(6) 0.3891(2) 0.15103(18) 0.0277(5) Uani 1 1 d .
H22A H 0.1742 0.3810 0.1640 0.042 Uiso 1 1 calc R
H22B H 0.1971 0.4241 0.0878 0.042 Uiso 1 1 calc R
H22C H 0.2131 0.4411 0.1990 0.042 Uiso 1 1 calc R
C23 C 0.19236(6) 0.1629(2) 0.15164(18) 0.0274(5) Uani 1 1 d .
H23A H 0.1688 0.1868 0.1644 0.041 Uiso 1 1 calc R
H23B H 0.2039 0.1054 0.2000 0.041 Uiso 1 1 calc R
H23C H 0.1889 0.1257 0.0886 0.041 Uiso 1 1 calc R
C24 C 0.25109(6) 0.2578(2) 0.13849(15) 0.0192(4) Uani 1 1 d .
C25 C 0.27366(6) 0.36082(19) 0.13311(16) 0.0215(5) Uani 1 1 d .
H25 H 0.2646 0.4384 0.1414 0.026 Uiso 1 1 calc R
C26 C 0.30884(6) 0.34783(19) 0.11573(15) 0.0199(4) Uani 1 1 d .
H26 H 0.3231 0.4169 0.1121 0.024 Uiso 1 1 calc R
C27 C 0.32341(6) 0.23305(19) 0.10343(16) 0.0187(4) Uani 1 1 d .
C28 C 0.30163(5) 0.13090(19) 0.11033(15) 0.0196(4) Uani 1 1 d .
H28 H 0.3111 0.0535 0.1033 0.023 Uiso 1 1 calc R
C29 C 0.26637(6) 0.14213(19) 0.12731(16) 0.0205(4) Uani 1 1 d .
H29 H 0.2524 0.0724 0.1315 0.025 Uiso 1 1 calc R
C30 C 0.36081(6) 0.21898(18) 0.08044(16) 0.0193(4) Uani 1 1 d .
C31 C 0.22361(8) 0.2060(2) 0.4233(2) 0.0366(6) Uani 1 1 d .
C32 C 0.22470(8) 0.1639(3) 0.5165(2) 0.0392(7) Uani 1 1 d .
C33 C 0.24900(9) 0.2913(3) 0.4083(2) 0.0382(7) Uani 1 1 d .
BH2 H 0.2052(8) 0.176(2) 0.372(2) 0.050(9) Uiso 1 1 d .
BH3 H 0.2483(8) 0.315(2) 0.360(2) 0.036(9) Uiso 1 1 d .
BH1 H 0.2079(7) 0.109(2) 0.523(2) 0.043(8) Uiso 1 1 d .

loop_
_atom_site_aniso_label
_atom_site_aniso_U_11
_atom_site_aniso_U_22
_atom_site_aniso_U_33
_atom_site_aniso_U_23
_atom_site_aniso_U_13
_atom_site_aniso_U_12
Zn1 0.01396(13) 0.02473(14) 0.02051(15) -0.00023(10) 0.00287(10) 0.00144(10)
O1 0.0290(9) 0.0309(9) 0.0265(9) -0.0037(7) -0.0017(7) -0.0030(7)
O2 0.0199(7) 0.0262(8) 0.0207(8) 0.0007(6) 0.0007(6) 0.0026(6)
O3 0.0196(7) 0.0194(7) 0.0405(10) 0.0039(7) 0.0116(7) 0.0032(6)
O4 0.0200(8) 0.0213(8) 0.0339(10) -0.0046(7) 0.0099(7) -0.0027(6)
N4 0.0372(11) 0.0218(9) 0.0219(10) 0.0012(8) -0.0015(9) -0.0077(8)
N3 0.0165(9) 0.0265(10) 0.0299(11) -0.0014(8) 0.0055(8) 0.0035(8)
N2 0.0147(8) 0.0291(10) 0.0172(9) 0.0017(7) 0.0054(7) -0.0007(7)
N1 0.0206(9) 0.0281(10) 0.0188(10) -0.0033(8) 0.0028(8) 0.0015(8)
C1 0.0212(11) 0.0316(12) 0.0244(12) 0.0037(10) 0.0072(9) -0.0039(9)
C2 0.0306(13) 0.0308(12) 0.0275(13) 0.0040(10) 0.0132(11) -0.0007(10)
C3 0.0270(12) 0.0334(12) 0.0230(12) 0.0050(10) 0.0102(10) 0.0093(10)
C4 0.0170(10) 0.0341(12) 0.0177(11) 0.0030(9) 0.0082(8) 0.0042(9)
C5 0.0147(10) 0.0318(11) 0.0143(10) 0.0011(9) 0.0059(8) 0.0024(9)
C6 0.0160(10) 0.0306(11) 0.0156(10) -0.0004(9) 0.0050(8) 0.0027(9)
C7 0.0281(12) 0.0293(12) 0.0295(13) -0.0044(10) 0.0037(10) 0.0036(10)
C8 0.0352(13) 0.0288(12) 0.0370(15) -0.0090(11) 0.0037(12) -0.0047(11)
C9 0.0243(12) 0.0416(14) 0.0302(14) -0.0107(11) 0.0019(10) -0.0084(11)
C10 0.0191(11) 0.0373(13) 0.0183(11) -0.0060(10) 0.0039(9) -0.0013(10)
C11 0.0136(10) 0.0487(15) 0.0226(12) -0.0061(11) 0.0006(9) 0.0009(10)
C12 0.0187(11) 0.0467(15) 0.0208(12) 0.0005(11) 0.0031(9) 0.0098(10)
C13 0.0381(14) 0.0272(12) 0.0272(13) 0.0066(10) 0.0026(11) -0.0028(10)
C14 0.0435(15) 0.0308(12) 0.0216(13) -0.0034(10) -0.0032(11) -0.0115(11)
C15 0.0172(10) 0.0204(10) 0.0233(12) -0.0010(9) 0.0004(9) 0.0011(8)
C16 0.0214(10) 0.0179(10) 0.0273(12) 0.0020(9) 0.0016(9) -0.0016(9)
C17 0.0198(10) 0.0179(10) 0.0275(12) -0.0050(9) 0.0005(9) -0.0017(8)
C18 0.0121(9) 0.0220(10) 0.0216(11) -0.0013(9) 0.0030(8) 0.0036(8)
C19 0.0137(9) 0.0187(10) 0.0271(12) 0.0025(9) 0.0040(9) 0.0032(8)
C20 0.0164(10) 0.0182(10) 0.0255(12) -0.0016(9) 0.0021(9) -0.0007(8)
C21 0.0124(9) 0.0281(11) 0.0256(12) -0.0004(10) 0.0056(9) 0.0043(9)
C22 0.0194(11) 0.0321(12) 0.0314(13) -0.0025(10) 0.0048(10) 0.0075(9)
C23 0.0155(10) 0.0353(12) 0.0321(14) 0.0021(11) 0.0065(10) -0.0003(9)
C24 0.0159(10) 0.0253(10) 0.0157(11) 0.0008(9) 0.0013(8) 0.0033(9)
C25 0.0219(11) 0.0194(10) 0.0221(12) -0.0038(9) 0.0024(9) 0.0045(9)
C26 0.0187(10) 0.0214(10) 0.0192(11) -0.0005(9) 0.0031(9) -0.0018(9)
C27 0.0164(10) 0.0217(10) 0.0168(11) -0.0004(8) 0.0011(8) 0.0018(8)
C28 0.0196(10) 0.0191(10) 0.0196(11) 0.0008(8) 0.0030(9) 0.0035(8)
C29 0.0188(10) 0.0218(10) 0.0201(11) 0.0006(9) 0.0024(9) -0.0009(9)
C30 0.0181(10) 0.0224(11) 0.0165(11) 0.0017(8) 0.0017(8) 0.0024(8)
C31 0.0341(14) 0.0351(14) 0.0348(15) -0.0067(12) -0.0069(12) 0.0094(12)
C32 0.0351(15) 0.0326(13) 0.0496(19) 0.0069(13) 0.0082(14) 0.0006(12)
C33 0.0460(17) 0.0431(16) 0.0247(14) 0.0091(13) 0.0051(13) 0.0138(13)

loop_
_atom_type_symbol
_atom_type_description
_atom_type_scat_dispersion_real
_atom_type_scat_dispersion_imag
_atom_type_scat_source
C C 0.0033 0.0016 'International Tables Vol C Tables 4.2.6.8 and 6.1.1.4'
H H 0.0000 0.0000 'International Tables Vol C Tables 4.2.6.8 and 6.1.1.4'
N N 0.0061 0.0033 'International Tables Vol C Tables 4.2.6.8 and 6.1.1.4'
O O 0.0106 0.0060 'International Tables Vol C Tables 4.2.6.8 and 6.1.1.4'
Zn Zn 0.2839 1.4301 'International Tables Vol C Tables 4.2.6.8 and 6.1.1.4'

loop_
_geom_angle_atom_site_label_1
_geom_angle_atom_site_label_2
_geom_angle_atom_site_label_3
_geom_angle
_geom_angle_site_symmetry_1
_geom_angle_site_symmetry_3
O2 Zn1 N1 120.76(7) . .
O2 Zn1 O4 110.04(6) . .
N1 Zn1 O4 98.30(7) . .
O2 Zn1 O3 100.84(6) . .
N1 Zn1 O3 138.32(7) . .
O4 Zn1 O3 62.18(6) . .
O2 Zn1 N2 106.77(6) . .
N1 Zn1 N2 78.50(7) . .
O4 Zn1 N2 138.42(7) . .
O3 Zn1 N2 92.65(6) . .
O2 Zn1 C30 105.72(7) . .
N1 Zn1 C30 123.11(7) . .
O4 Zn1 C30 31.24(6) . .
O3 Zn1 C30 31.09(6) . .
N2 Zn1 C30 119.06(7) . .
C21 O2 Zn1 113.81(14) . .
C30 O3 Zn1 88.60(12) . .
C30 O4 Zn1 88.92(12) . .
C15 N4 C13 120.56(19) . .
C15 N4 C14 119.36(19) . .
C13 N4 C14 116.6(2) . .
C24 N3 C22 120.32(19) . .
C24 N3 C23 119.99(18) . .
C22 N3 C23 118.05(18) . .
C1 N2 C5 118.09(19) . .
C1 N2 Zn1 128.71(15) . .
C5 N2 Zn1 113.16(14) . .
C7 N1 C6 118.15(19) . .
C7 N1 Zn1 127.33(15) . .
C6 N1 Zn1 114.51(14) . .
N2 C1 C2 122.8(2) . .
C3 C2 C1 119.2(2) . .
C2 C3 C4 119.8(2) . .
C5 C4 C3 117.0(2) . .
C5 C4 C12 118.8(2) . .
C3 C4 C12 124.3(2) . .
N2 C5 C4 123.1(2) . .
N2 C5 C6 116.89(18) . .
C4 C5 C6 120.03(19) . .
N1 C6 C10 123.1(2) . .
N1 C6 C5 116.91(19) . .
C10 C6 C5 120.0(2) . .
N1 C7 C8 122.5(2) . .
C9 C8 C7 119.4(2) . .
C8 C9 C10 120.0(2) . .
C6 C10 C9 116.8(2) . .
C6 C10 C11 118.6(2) . .
C9 C10 C11 124.6(2) . .
C12 C11 C10 121.7(2) . .
C11 C12 C4 121.0(2) . .
N4 C15 C16 121.9(2) . .
N4 C15 C20 120.93(19) . .
C16 C15 C20 117.2(2) . .
C17 C16 C15 120.7(2) . .
C16 C17 C18 122.06(19) . .
C17 C18 C19 117.0(2) . .
C17 C18 C21 121.36(18) . .
C19 C18 C21 121.59(19) . .
C20 C19 C18 121.6(2) . .
C19 C20 C15 121.05(19) . .
O1 C21 O2 123.3(2) . .
O1 C21 C18 120.9(2) . .
O2 C21 C18 115.81(18) . .
N3 C24 C29 121.24(19) . .
N3 C24 C25 121.5(2) . .
C29 C24 C25 117.29(19) . .
C26 C25 C24 120.95(19) . .
C25 C26 C27 121.2(2) . .
C26 C27 C28 118.31(19) . .
C26 C27 C30 121.28(19) . .
C28 C27 C30 120.39(19) . .
C29 C28 C27 121.33(19) . .
C28 C29 C24 120.9(2) . .
O3 C30 O4 119.69(19) . .
O3 C30 C27 119.86(19) . .
O4 C30 C27 120.41(18) . .
O3 C30 Zn1 60.31(11) . .
O4 C30 Zn1 59.84(11) . .
C27 C30 Zn1 171.24(16) . .
C33 C31 C32 119.0(3) . .
C33 C32 C31 119.4(3) 7_556 .
C31 C33 C32 121.6(3) . 7_556

loop_
_geom_bond_atom_site_label_1
_geom_bond_atom_site_label_2
_geom_bond_distance
_geom_bond_site_symmetry_2
Zn1 O2 1.9407(17) .
Zn1 N1 2.0852(19) .
Zn1 O4 2.1087(15) .
Zn1 O3 2.1189(15) .
Zn1 N2 2.1286(18) .
Zn1 C30 2.438(2) .
O1 C21 1.238(3) .
O2 C21 1.294(3) .
O3 C30 1.260(2) .
O4 C30 1.265(2) .
N4 C15 1.378(3) .
N4 C13 1.451(3) .
N4 C14 1.458(3) .
N3 C24 1.371(3) .
N3 C22 1.451(3) .
N3 C23 1.453(3) .
N2 C1 1.325(3) .
N2 C5 1.357(3) .
N1 C7 1.331(3) .
N1 C6 1.359(3) .
C1 C2 1.398(3) .
C2 C3 1.366(3) .
C3 C4 1.404(3) .
C4 C5 1.404(3) .
C4 C12 1.438(3) .
C5 C6 1.438(3) .
C6 C10 1.401(3) .
C7 C8 1.390(3) .
C8 C9 1.368(3) .
C9 C10 1.402(3) .
C10 C11 1.436(3) .
C11 C12 1.348(3) .
C15 C16 1.408(3) .
C15 C20 1.412(3) .
C16 C17 1.375(3) .
C17 C18 1.400(3) .
C18 C19 1.400(3) .
C18 C21 1.491(3) .
C19 C20 1.374(3) .
C24 C29 1.409(3) .
C24 C25 1.414(3) .
C25 C26 1.377(3) .
C26 C27 1.393(3) .
C27 C28 1.393(3) .
C27 C30 1.489(3) .
C28 C29 1.376(3) .
C31 C33 1.371(4) .
C31 C32 1.383(4) .
C32 C33 1.372(4) 7_556
C33 C32 1.372(4) 7_556

loop_
_geom_torsion_atom_site_label_1
_geom_torsion_atom_site_label_2
_geom_torsion_atom_site_label_3
_geom_torsion_atom_site_label_4
_geom_torsion
_geom_torsion_site_symmetry_4
N1 Zn1 O2 C21 -42.78(16) .
O4 Zn1 O2 C21 70.54(15) .
O3 Zn1 O2 C21 134.70(14) .
N2 Zn1 O2 C21 -129.16(14) .
C30 Zn1 O2 C21 103.11(14) .
O2 Zn1 O3 C30 -102.51(13) .
N1 Zn1 O3 C30 74.22(15) .
O4 Zn1 O3 C30 4.55(12) .
N2 Zn1 O3 C30 149.85(13) .
O2 Zn1 O4 C30 87.42(13) .
N1 Zn1 O4 C30 -145.47(13) .
O3 Zn1 O4 C30 -4.53(12) .
N2 Zn1 O4 C30 -63.47(16) .
O2 Zn1 N2 C1 -61.82(19) .
N1 Zn1 N2 C1 179.2(2) .
O4 Zn1 N2 C1 89.7(2) .
O3 Zn1 N2 C1 40.34(19) .
C30 Zn1 N2 C1 57.6(2) .
O2 Zn1 N2 C5 120.70(14) .
N1 Zn1 N2 C5 1.76(14) .
O4 Zn1 N2 C5 -87.81(16) .
O3 Zn1 N2 C5 -137.14(14) .
C30 Zn1 N2 C5 -119.88(14) .
O2 Zn1 N1 C7 74.9(2) .
O4 Zn1 N1 C7 -44.5(2) .
O3 Zn1 N1 C7 -101.4(2) .
N2 Zn1 N1 C7 177.7(2) .
C30 Zn1 N1 C7 -65.0(2) .
O2 Zn1 N1 C6 -104.13(15) .
O4 Zn1 N1 C6 136.55(15) .
O3 Zn1 N1 C6 79.61(17) .
N2 Zn1 N1 C6 -1.33(15) .
C30 Zn1 N1 C6 116.00(15) .
C5 N2 C1 C2 0.1(3) .
Zn1 N2 C1 C2 -177.26(16) .
N2 C1 C2 C3 -0.8(3) .
C1 C2 C3 C4 0.6(3) .
C2 C3 C4 C5 0.3(3) .
C2 C3 C4 C12 -179.7(2) .
C1 N2 C5 C4 0.8(3) .
Zn1 N2 C5 C4 178.60(16) .
C1 N2 C5 C6 -179.72(19) .
Zn1 N2 C5 C6 -1.9(2) .
C3 C4 C5 N2 -1.0(3) .
C12 C4 C5 N2 178.96(19) .
C3 C4 C5 C6 179.5(2) .
C12 C4 C5 C6 -0.5(3) .
C7 N1 C6 C10 0.5(3) .
Zn1 N1 C6 C10 179.59(16) .
C7 N1 C6 C5 -178.4(2) .
Zn1 N1 C6 C5 0.7(2) .
N2 C5 C6 N1 0.9(3) .
C4 C5 C6 N1 -179.68(19) .
N2 C5 C6 C10 -178.04(18) .
C4 C5 C6 C10 1.4(3) .
C6 N1 C7 C8 0.5(3) .
Zn1 N1 C7 C8 -178.48(18) .
N1 C7 C8 C9 -0.6(4) .
C7 C8 C9 C10 -0.2(4) .
N1 C6 C10 C9 -1.3(3) .
C5 C6 C10 C9 177.6(2) .
N1 C6 C10 C11 179.6(2) .
C5 C6 C10 C11 -1.5(3) .
C8 C9 C10 C6 1.1(3) .
C8 C9 C10 C11 -179.9(2) .
C6 C10 C11 C12 0.7(3) .
C9 C10 C11 C12 -178.3(2) .
C10 C11 C12 C4 0.2(4) .
C5 C4 C12 C11 -0.3(3) .
C3 C4 C12 C11 179.7(2) .
C13 N4 C15 C16 -12.0(3) .
C14 N4 C15 C16 -170.3(2) .
C13 N4 C15 C20 169.5(2) .
C14 N4 C15 C20 11.2(3) .
N4 C15 C16 C17 -173.0(2) .
C20 C15 C16 C17 5.6(3) .
C15 C16 C17 C18 -1.2(3) .
C16 C17 C18 C19 -3.3(3) .
C16 C17 C18 C21 175.71(19) .
C17 C18 C19 C20 3.3(3) .
C21 C18 C19 C20 -175.70(19) .
C18 C19 C20 C15 1.2(3) .
N4 C15 C20 C19 173.01(19) .
C16 C15 C20 C19 -5.6(3) .
Zn1 O2 C21 O1 4.5(3) .
Zn1 O2 C21 C18 -176.20(13) .
C17 C18 C21 O1 -1.7(3) .
C19 C18 C21 O1 177.28(19) .
C17 C18 C21 O2 179.00(18) .
C19 C18 C21 O2 -2.0(3) .
C22 N3 C24 C29 -170.6(2) .
C23 N3 C24 C29 -5.4(3) .
C22 N3 C24 C25 9.8(3) .
C23 N3 C24 C25 174.9(2) .
N3 C24 C25 C26 -179.1(2) .
C29 C24 C25 C26 1.2(3) .
C24 C25 C26 C27 -0.4(3) .
C25 C26 C27 C28 -0.8(3) .
C25 C26 C27 C30 177.4(2) .
C26 C27 C28 C29 1.0(3) .
C30 C27 C28 C29 -177.1(2) .
C27 C28 C29 C24 -0.1(3) .
N3 C24 C29 C28 179.4(2) .
C25 C24 C29 C28 -1.0(3) .
Zn1 O3 C30 O4 -7.7(2) .
Zn1 O3 C30 C27 169.90(18) .
Zn1 O4 C30 O3 7.8(2) .
Zn1 O4 C30 C27 -169.85(18) .
C26 C27 C30 O3 -175.2(2) .
C28 C27 C30 O3 2.9(3) .
C26 C27 C30 O4 2.4(3) .
C28 C27 C30 O4 -179.5(2) .
C26 C27 C30 Zn1 -86.6(10) .
C28 C27 C30 Zn1 91.5(10) .
O2 Zn1 C30 O3 84.93(13) .
N1 Zn1 C30 O3 -130.19(13) .
O4 Zn1 C30 O3 -172.2(2) .
N2 Zn1 C30 O3 -35.03(15) .
O2 Zn1 C30 O4 -102.84(13) .
N1 Zn1 C30 O4 42.04(15) .
O3 Zn1 C30 O4 172.2(2) .
N2 Zn1 C30 O4 137.20(12) .
O2 Zn1 C30 C27 -8.7(10) .
N1 Zn1 C30 C27 136.2(10) .
O4 Zn1 C30 C27 94.2(10) .
O3 Zn1 C30 C27 -93.6(10) .
N2 Zn1 C30 C27 -128.6(10) .
C33 C31 C32 C33 0.2(5) 7_556
C32 C31 C33 C32 -0.2(5) 7_556
